data_2231535
loop_
_publ_author_name
'Wang, Chen-Yi'
'Wu, Xiang'
'Hu, Juan-Juan'
'Han, Zhi-Ping'

_publ_section_title
;
 Aqua{6,6'-diethoxy-2,2'-[ethane-1,2-diylbis(nitrilomethanylylidene)]diphenolato}zinc
;
_journal_coeditor_code HG5074
_journal_issue 9
_journal_name_full 'Acta Crystallographica Section E'
_journal_page_first m1220
_journal_paper_doi 10.1107/S1600536811031497
_journal_volume 67
_journal_year 2011
_chemical_formula_iupac '[Zn (C20 H22 N2 O4) (H2 O)]'
_chemical_formula_moiety 'C20 H24 N2 O5 Zn'
_chemical_formula_sum 'C20 H24 N2 O5 Zn'
_chemical_formula_weight 437.78
_chemical_name_systematic
;
Aqua{6,6'-diethoxy-2,2'-[ethane-1,2-
diylbis(nitrilomethanylylidene)]diphenolato}zinc
;
_space_group_IT_number 14
_symmetry_cell_setting monoclinic
_symmetry_space_group_name_Hall '-P 2ybc'
_symmetry_space_group_name_H-M 'P 1 21/c 1'
_atom_sites_solution_hydrogens geom
_atom_sites_solution_primary direct
_atom_sites_solution_secondary difmap
_audit_creation_method SHELXL-97
_cell_angle_alpha 90.00
_cell_angle_beta 115.656(3)
_cell_angle_gamma 90.00
_cell_formula_units_Z 4
_cell_length_a 13.545(3)
_cell_length_b 11.550(2)
_cell_length_c 14.327(3)
_cell_measurement_reflns_used 1989
_cell_measurement_temperature 298(2)
_cell_measurement_theta_max 24.9
_cell_measurement_theta_min 2.3
_cell_volume 2020.4(7)
_computing_cell_refinement 'SAINT (Bruker, 1998)'
_computing_data_collection 'SMART (Bruker, 1998)'
_computing_data_reduction 'SAINT (Bruker, 1998)'
_computing_molecular_graphics 'SHELXTL (Sheldrick, 2008)'
_computing_publication_material 'SHELXTL (Sheldrick, 2008)'
_computing_structure_refinement 'SHELXL97 (Sheldrick, 2008)'
_computing_structure_solution 'SHELXS97 (Sheldrick, 2008)'
_diffrn_ambient_temperature 298(2)
_diffrn_measured_fraction_theta_full 0.989
_diffrn_measured_fraction_theta_max 0.989
_diffrn_measurement_device_type 'Bruker SMART CCD area-detector'
_diffrn_measurement_method \w
_diffrn_radiation_monochromator graphite
_diffrn_radiation_source 'fine-focus sealed tube'
_diffrn_radiation_type MoK\a
_diffrn_radiation_wavelength 0.71073
_diffrn_reflns_av_R_equivalents 0.0454
_diffrn_reflns_av_sigmaI/netI 0.0559
_diffrn_reflns_limit_h_max 16
_diffrn_reflns_limit_h_min -16
_diffrn_reflns_limit_k_max 13
_diffrn_reflns_limit_k_min -9
_diffrn_reflns_limit_l_max 17
_diffrn_reflns_limit_l_min -17
_diffrn_reflns_number 10161
_diffrn_reflns_theta_full 25.51
_diffrn_reflns_theta_max 25.51
_diffrn_reflns_theta_min 2.37
_diffrn_standards_number 0
_exptl_absorpt_coefficient_mu 1.249
_exptl_absorpt_correction_T_max 0.7883
_exptl_absorpt_correction_T_min 0.7622
_exptl_absorpt_correction_type multi-scan
_exptl_absorpt_process_details '(SADABS; Sheldrick, 1996)'
_exptl_crystal_colour colorless
_exptl_crystal_density_diffrn 1.439
_exptl_crystal_density_method 'not measured'
_exptl_crystal_description block
_exptl_crystal_F_000 912
_exptl_crystal_size_max 0.23
_exptl_crystal_size_mid 0.20
_exptl_crystal_size_min 0.20
_refine_diff_density_max 0.369
_refine_diff_density_min -0.283
_refine_ls_extinction_method none
_refine_ls_goodness_of_fit_ref 1.012
_refine_ls_hydrogen_treatment mixed
_refine_ls_matrix_type full
_refine_ls_number_parameters 261
_refine_ls_number_reflns 3724
_refine_ls_number_restraints 3
_refine_ls_restrained_S_all 1.012
_refine_ls_R_factor_all 0.0635
_refine_ls_R_factor_gt 0.0374
_refine_ls_shift/su_max 0.000
_refine_ls_shift/su_mean 0.000
_refine_ls_structure_factor_coef Fsqd
_refine_ls_weighting_details 'calc w=1/[\s^2^(Fo^2^)+(0.0340P)^2^+0.0614P] where P=(Fo^2^+2Fc^2^)/3'
_refine_ls_weighting_scheme calc
_refine_ls_wR_factor_gt 0.0758
_refine_ls_wR_factor_ref 0.0853
_reflns_number_gt 2607
_reflns_number_total 3724
_reflns_threshold_expression I>2\s(I)
_cod_data_source_file hg5074.cif
_cod_data_source_block I
_cod_original_sg_symbol_H-M 'P 21/c'
_cod_database_code 2231535
_cod_database_fobs_code 2231535

loop_
_symmetry_equiv_pos_as_xyz
'x, y, z'
'-x, y+1/2, -z+1/2'
'-x, -y, -z'
'x, -y-1/2, z-1/2'

loop_
_atom_site_type_symbol
_atom_site_label
_atom_site_fract_x
_atom_site_fract_y
_atom_site_fract_z
_atom_site_U_iso_or_equiv
_atom_site_adp_type
_atom_site_calc_flag
_atom_site_refinement_flags
_atom_site_occupancy
_atom_site_symmetry_multiplicity
Zn Zn1 0.49151(3) 0.37501(3) 0.10550(2) 0.03753(13) Uani d . 1 1
N N1 0.3923(2) 0.2318(2) 0.08934(18) 0.0452(6) Uani d . 1 1
N N2 0.5943(2) 0.2758(2) 0.23068(18) 0.0443(6) Uani d . 1 1
O O1 0.35950(15) 0.47362(17) 0.05034(14) 0.0437(5) Uani d . 1 1
O O2 0.59290(15) 0.50826(15) 0.16851(13) 0.0408(5) Uani d . 1 1
O O3 0.22138(17) 0.63806(19) -0.04018(17) 0.0591(6) Uani d . 1 1
O O4 0.70129(17) 0.70006(18) 0.19471(16) 0.0554(6) Uani d . 1 1
O O5 0.52911(16) 0.34179(17) -0.01527(15) 0.0418(5) Uani d D 1 1
C C1 0.2173(3) 0.3281(3) 0.0021(2) 0.0491(8) Uani d . 1 1
C C2 0.2562(2) 0.4425(3) 0.0042(2) 0.0401(7) Uani d . 1 1
C C3 0.1772(3) 0.5299(3) -0.0450(2) 0.0507(8) Uani d . 1 1
C C4 0.0662(3) 0.5050(4) -0.0929(3) 0.0706(11) Uani d . 1 1
H H4 0.0157 0.5640 -0.1236 0.085 Uiso calc R 1 1
C C5 0.0303(3) 0.3914(4) -0.0949(3) 0.0858(14) Uani d . 1 1
H H5 -0.0440 0.3742 -0.1287 0.103 Uiso calc R 1 1
C C6 0.1032(3) 0.3068(4) -0.0480(3) 0.0694(11) Uani d . 1 1
H H6 0.0778 0.2319 -0.0485 0.083 Uiso calc R 1 1
C C7 0.2873(3) 0.2305(3) 0.0488(2) 0.0492(8) Uani d . 1 1
H H7 0.2537 0.1606 0.0496 0.059 Uiso calc R 1 1
C C8 0.4581(3) 0.1297(3) 0.1400(2) 0.0559(9) Uani d . 1 1
H H8A 0.4930 0.0987 0.0988 0.067 Uiso calc R 1 1
H H8B 0.4121 0.0699 0.1481 0.067 Uiso calc R 1 1
C C9 0.5436(3) 0.1685(3) 0.2447(2) 0.0560(9) Uani d . 1 1
H H9A 0.5097 0.1823 0.2911 0.067 Uiso calc R 1 1
H H9B 0.5989 0.1089 0.2748 0.067 Uiso calc R 1 1
C C10 0.6950(3) 0.2982(3) 0.2888(2) 0.0508(9) Uani d . 1 1
H H10 0.7354 0.2413 0.3357 0.061 Uiso calc R 1 1
C C11 0.7511(2) 0.4034(3) 0.2882(2) 0.0463(8) Uani d . 1 1
C C12 0.6982(2) 0.5033(3) 0.2313(2) 0.0390(7) Uani d . 1 1
C C13 0.7612(2) 0.6054(3) 0.2452(2) 0.0477(8) Uani d . 1 1
C C14 0.8727(3) 0.6055(3) 0.3066(3) 0.0651(10) Uani d . 1 1
H H14 0.9134 0.6722 0.3122 0.078 Uiso calc R 1 1
C C15 0.9243(3) 0.5060(4) 0.3601(3) 0.0777(12) Uani d . 1 1
H H15 0.9995 0.5065 0.4012 0.093 Uiso calc R 1 1
C C16 0.8658(3) 0.4077(4) 0.3528(3) 0.0674(11) Uani d . 1 1
H H16 0.9012 0.3425 0.3906 0.081 Uiso calc R 1 1
C C17 0.1503(3) 0.7298(3) -0.0960(3) 0.0694(11) Uani d . 1 1
H H17A 0.0975 0.7450 -0.0685 0.083 Uiso calc R 1 1
H H17B 0.1107 0.7091 -0.1685 0.083 Uiso calc R 1 1
C C18 0.2193(4) 0.8354(3) -0.0848(3) 0.0903(14) Uani d . 1 1
H H18A 0.2598 0.8538 -0.0128 0.135 Uiso calc R 1 1
H H18B 0.1728 0.8995 -0.1199 0.135 Uiso calc R 1 1
H H18C 0.2693 0.8205 -0.1147 0.135 Uiso calc R 1 1
C C19 0.7526(3) 0.8113(3) 0.2181(3) 0.0670(11) Uani d . 1 1
H H19A 0.8031 0.8193 0.1869 0.080 Uiso calc R 1 1
H H19B 0.7931 0.8209 0.2924 0.080 Uiso calc R 1 1
C C20 0.6637(4) 0.8998(3) 0.1749(3) 0.0911(14) Uani d . 1 1
H H20A 0.6247 0.8898 0.1013 0.137 Uiso calc R 1 1
H H20B 0.6952 0.9759 0.1897 0.137 Uiso calc R 1 1
H H20C 0.6140 0.8906 0.2060 0.137 Uiso calc R 1 1
H H5B 0.4751(16) 0.367(3) -0.0680(17) 0.080 Uiso d D 1 1
H H5A 0.5844(15) 0.379(3) -0.013(2) 0.080 Uiso d D 1 1

loop_
_atom_site_aniso_label
_atom_site_aniso_U_11
_atom_site_aniso_U_22
_atom_site_aniso_U_33
_atom_site_aniso_U_12
_atom_site_aniso_U_13
_atom_site_aniso_U_23
Zn1 0.0370(2) 0.0343(2) 0.0395(2) 0.00106(17) 0.01491(15) 0.00468(17)
N1 0.0494(17) 0.0389(15) 0.0484(15) 0.0003(13) 0.0222(13) 0.0062(13)
N2 0.0522(17) 0.0392(15) 0.0417(14) 0.0046(13) 0.0205(13) 0.0086(12)
O1 0.0320(12) 0.0407(12) 0.0528(12) -0.0006(10) 0.0130(10) -0.0009(10)
O2 0.0332(11) 0.0366(11) 0.0417(11) 0.0014(9) 0.0061(9) 0.0019(10)
O3 0.0442(13) 0.0526(15) 0.0689(15) 0.0142(12) 0.0137(11) 0.0076(13)
O4 0.0525(14) 0.0398(13) 0.0657(14) -0.0078(12) 0.0180(12) -0.0060(12)
O5 0.0433(12) 0.0382(12) 0.0430(12) 0.0033(10) 0.0177(10) 0.0028(10)
C1 0.043(2) 0.057(2) 0.0493(19) -0.0085(18) 0.0224(16) -0.0040(17)
C2 0.0330(17) 0.052(2) 0.0360(16) -0.0010(16) 0.0156(14) -0.0049(15)
C3 0.0376(19) 0.061(2) 0.0492(18) 0.0028(18) 0.0148(15) -0.0022(18)
C4 0.037(2) 0.087(3) 0.076(2) 0.011(2) 0.0127(18) 0.003(2)
C5 0.037(2) 0.104(4) 0.099(3) -0.014(3) 0.013(2) -0.008(3)
C6 0.044(2) 0.080(3) 0.080(3) -0.015(2) 0.024(2) -0.005(2)
C7 0.054(2) 0.044(2) 0.0536(19) -0.0126(18) 0.0268(17) -0.0030(17)
C8 0.072(2) 0.0368(19) 0.067(2) -0.0026(19) 0.038(2) 0.0096(18)
C9 0.076(2) 0.0406(19) 0.052(2) 0.0062(19) 0.0281(19) 0.0165(17)
C10 0.055(2) 0.052(2) 0.0407(18) 0.0193(18) 0.0168(17) 0.0111(16)
C11 0.0351(17) 0.058(2) 0.0403(17) 0.0097(16) 0.0109(14) 0.0052(16)
C12 0.0360(18) 0.0469(19) 0.0335(15) 0.0027(15) 0.0144(14) -0.0043(14)
C13 0.0387(18) 0.058(2) 0.0406(17) -0.0026(17) 0.0121(15) -0.0064(16)
C14 0.043(2) 0.085(3) 0.059(2) -0.015(2) 0.0145(18) -0.003(2)
C15 0.030(2) 0.115(4) 0.068(2) 0.003(2) 0.0026(18) 0.013(3)
C16 0.039(2) 0.085(3) 0.064(2) 0.011(2) 0.0084(18) 0.021(2)
C17 0.067(2) 0.075(3) 0.064(2) 0.033(2) 0.027(2) 0.018(2)
C18 0.102(3) 0.063(3) 0.121(4) 0.026(3) 0.063(3) 0.035(3)
C19 0.082(3) 0.053(2) 0.072(2) -0.027(2) 0.039(2) -0.014(2)
C20 0.127(4) 0.043(2) 0.118(3) -0.006(3) 0.067(3) -0.006(2)

loop_
_atom_type_symbol
_atom_type_description
_atom_type_scat_dispersion_real
_atom_type_scat_dispersion_imag
_atom_type_scat_source
C C 0.0033 0.0016 'International Tables Vol C Tables 4.2.6.8 and 6.1.1.4'
H H 0.0000 0.0000 'International Tables Vol C Tables 4.2.6.8 and 6.1.1.4'
N N 0.0061 0.0033 'International Tables Vol C Tables 4.2.6.8 and 6.1.1.4'
O O 0.0106 0.0060 'International Tables Vol C Tables 4.2.6.8 and 6.1.1.4'
Zn Zn 0.2839 1.4301 'International Tables Vol C Tables 4.2.6.8 and 6.1.1.4'

loop_
_geom_angle_atom_site_label_1
_geom_angle_atom_site_label_2
_geom_angle_atom_site_label_3
_geom_angle
O1 Zn1 O2 93.60(8)
O1 Zn1 O5 106.53(8)
O2 Zn1 O5 98.79(8)
O1 Zn1 N2 144.82(9)
O2 Zn1 N2 87.82(9)
O5 Zn1 N2 107.97(9)
O1 Zn1 N1 89.13(9)
O2 Zn1 N1 161.26(8)
O5 Zn1 N1 98.18(9)
N2 Zn1 N1 79.43(10)
C7 N1 C8 122.1(3)
C7 N1 Zn1 126.6(2)
C8 N1 Zn1 111.09(19)
C10 N2 C9 120.7(3)
C10 N2 Zn1 125.3(2)
C9 N2 Zn1 113.86(19)
C2 O1 Zn1 128.84(19)
C12 O2 Zn1 127.15(18)
C3 O3 C17 118.4(3)
C13 O4 C19 118.5(2)
Zn1 O5 H5B 105(2)
Zn1 O5 H5A 114(2)
H5B O5 H5A 106(2)
C6 C1 C2 119.1(3)
C6 C1 C7 117.1(3)
C2 C1 C7 123.8(3)
O1 C2 C3 117.8(3)
O1 C2 C1 124.8(3)
C3 C2 C1 117.4(3)
O3 C3 C4 124.7(3)
O3 C3 C2 113.8(3)
C4 C3 C2 121.5(3)
C3 C4 C5 120.0(4)
C3 C4 H4 120.0
C5 C4 H4 120.0
C6 C5 C4 119.9(3)
C6 C5 H5 120.0
C4 C5 H5 120.0
C5 C6 C1 122.1(4)
C5 C6 H6 118.9
C1 C6 H6 118.9
N1 C7 C1 125.5(3)
N1 C7 H7 117.3
C1 C7 H7 117.3
N1 C8 C9 107.0(2)
N1 C8 H8A 110.3
C9 C8 H8A 110.3
N1 C8 H8B 110.3
C9 C8 H8B 110.3
H8A C8 H8B 108.6
N2 C9 C8 108.4(2)
N2 C9 H9A 110.0
C8 C9 H9A 110.0
N2 C9 H9B 110.0
C8 C9 H9B 110.0
H9A C9 H9B 108.4
N2 C10 C11 125.8(3)
N2 C10 H10 117.1
C11 C10 H10 117.1
C12 C11 C16 118.9(3)
C12 C11 C10 123.8(3)
C16 C11 C10 117.2(3)
O2 C12 C11 123.9(3)
O2 C12 C13 117.9(3)
C11 C12 C13 118.2(3)
O4 C13 C14 124.8(3)
O4 C13 C12 114.1(3)
C14 C13 C12 121.1(3)
C13 C14 C15 120.0(3)
C13 C14 H14 120.0
C15 C14 H14 120.0
C16 C15 C14 120.7(3)
C16 C15 H15 119.7
C14 C15 H15 119.7
C15 C16 C11 120.9(3)
C15 C16 H16 119.5
C11 C16 H16 119.5
O3 C17 C18 107.8(3)
O3 C17 H17A 110.1
C18 C17 H17A 110.1
O3 C17 H17B 110.1
C18 C17 H17B 110.1
H17A C17 H17B 108.4
C17 C18 H18A 109.5
C17 C18 H18B 109.5
H18A C18 H18B 109.5
C17 C18 H18C 109.5
H18A C18 H18C 109.5
H18B C18 H18C 109.5
O4 C19 C20 107.1(3)
O4 C19 H19A 110.3
C20 C19 H19A 110.3
O4 C19 H19B 110.3
C20 C19 H19B 110.3
H19A C19 H19B 108.5
C19 C20 H20A 109.5
C19 C20 H20B 109.5
H20A C20 H20B 109.5
C19 C20 H20C 109.5
H20A C20 H20C 109.5
H20B C20 H20C 109.5

loop_
_geom_bond_atom_site_label_1
_geom_bond_atom_site_label_2
_geom_bond_distance
_geom_bond_publ_flag
Zn1 O1 1.9737(19) y
Zn1 O2 1.9990(18) y
Zn1 O5 2.040(2) y
Zn1 N2 2.075(2) y
Zn1 N1 2.080(2) y
N1 C7 1.282(4) ?
N1 C8 1.467(4) ?
N2 C10 1.279(4) ?
N2 C9 1.473(4) ?
O1 C2 1.312(3) ?
O2 C12 1.317(3) ?
O3 C3 1.374(4) ?
O3 C17 1.423(4) ?
O4 C13 1.367(3) ?
O4 C19 1.429(3) ?
O5 H5B 0.843(10) ?
O5 H5A 0.850(10) ?
C1 C6 1.417(4) ?
C1 C2 1.418(4) ?
C1 C7 1.438(4) ?
C2 C3 1.417(4) ?
C3 C4 1.386(4) ?
C4 C5 1.396(5) ?
C4 H4 0.9300 ?
C5 C6 1.343(5) ?
C5 H5 0.9300 ?
C6 H6 0.9300 ?
C7 H7 0.9300 ?
C8 C9 1.513(4) ?
C8 H8A 0.9700 ?
C8 H8B 0.9700 ?
C9 H9A 0.9700 ?
C9 H9B 0.9700 ?
C10 C11 1.435(4) ?
C10 H10 0.9300 ?
C11 C12 1.416(4) ?
C11 C16 1.424(4) ?
C12 C13 1.418(4) ?
C13 C14 1.381(4) ?
C14 C15 1.391(5) ?
C14 H14 0.9300 ?
C15 C16 1.362(5) ?
C15 H15 0.9300 ?
C16 H16 0.9300 ?
C17 C18 1.502(5) ?
C17 H17A 0.9700 ?
C17 H17B 0.9700 ?
C18 H18A 0.9600 ?
C18 H18B 0.9600 ?
C18 H18C 0.9600 ?
C19 C20 1.494(5) ?
C19 H19A 0.9700 ?
C19 H19B 0.9700 ?
C20 H20A 0.9600 ?
C20 H20B 0.9600 ?
C20 H20C 0.9600 ?

loop_
_geom_hbond_atom_site_label_D
_geom_hbond_atom_site_label_H
_geom_hbond_atom_site_label_A
_geom_hbond_site_symmetry_A
_geom_hbond_distance_DH
_geom_hbond_distance_HA
_geom_hbond_distance_DA
_geom_hbond_angle_DHA
O5 H5A O3 3_665 0.850(10) 2.41(2) 3.128(3) 143(3)
O5 H5A O1 3_665 0.850(10) 2.03(2) 2.781(3) 147(3)
O5 H5B O4 3_665 0.843(10) 2.42(2) 3.104(3) 139(3)
O5 H5B O2 3_665 0.843(10) 1.964(19) 2.722(2) 149(3)
